data_2237267
loop_
_publ_author_name
'Sarojini, Balladka K.'
'Narayana, Badiadka'
'Yathirajan, Hemmige S.'
'Gerber, Thomas'
'van Brecht, Benjamin'
'Betz, Richard'

_publ_section_title
;
 3-Chloro-4-fluoroanilinium picrate
;
_journal_coeditor_code BG2490
_journal_issue 2
_journal_name_full 'Acta Crystallographica Section E'
_journal_page_first o240
_journal_paper_doi 10.1107/S1600536813000718
_journal_volume 69
_journal_year 2013
_chemical_formula_iupac 'C6 H6 Cl F +, C6 H2 N3 O7 -'
_chemical_formula_moiety 'C6 H6 Cl F +, C6 H2 N3 O7 -'
_chemical_formula_sum 'C12 H8 Cl F N4 O7'
_chemical_formula_weight 374.67
_chemical_melting_point 438
_chemical_name_common
;
3-Chloro-4-fluoroanilinium picrate
;
_chemical_name_systematic
;
3-Chloro-4-fluoroanilinium 2,4,6-trinitrophenolate
;
_space_group_IT_number 2
_symmetry_cell_setting triclinic
_symmetry_space_group_name_Hall '-P 1'
_symmetry_space_group_name_H-M 'P -1'
_atom_sites_solution_hydrogens geom
_atom_sites_solution_primary direct
_atom_sites_solution_secondary difmap
_audit_creation_method SHELXL-97
_cell_angle_alpha 90.0570(10)
_cell_angle_beta 91.8030(10)
_cell_angle_gamma 97.7430(10)
_cell_formula_units_Z 2
_cell_length_a 4.4054(2)
_cell_length_b 11.9881(5)
_cell_length_c 13.7010(5)
_cell_measurement_reflns_used 8065
_cell_measurement_temperature 200(2)
_cell_measurement_theta_max 28.33
_cell_measurement_theta_min 2.26
_cell_volume 716.62(5)
_computing_cell_refinement 'SAINT (Bruker, 2010)'
_computing_data_collection 'APEX2 (Bruker, 2010)'
_computing_data_reduction 'SAINT (Bruker, 2010)'
_computing_molecular_graphics 'ORTEP-3 (Farrugia, 2012) and Mercury (Macrae <i>et al.</i>, 2008)'
_computing_publication_material 'SHELXL97 (Sheldrick, 2008) and PLATON (Spek, 2009)'
_computing_structure_refinement 'SHELXL97 (Sheldrick, 2008)'
_computing_structure_solution 'SHELXS97 (Sheldrick, 2008)'
_diffrn_ambient_temperature 200(2)
_diffrn_measured_fraction_theta_full 0.987
_diffrn_measured_fraction_theta_max 0.987
_diffrn_measurement_device_type 'Bruker APEXII CCD'
_diffrn_measurement_method '\f and \w scans'
_diffrn_radiation_monochromator graphite
_diffrn_radiation_source 'fine-focus sealed tube'
_diffrn_radiation_type MoK\a
_diffrn_radiation_wavelength 0.71073
_diffrn_reflns_av_R_equivalents 0.0141
_diffrn_reflns_av_sigmaI/netI 0.0137
_diffrn_reflns_limit_h_max 5
_diffrn_reflns_limit_h_min -5
_diffrn_reflns_limit_k_max 15
_diffrn_reflns_limit_k_min -16
_diffrn_reflns_limit_l_max 18
_diffrn_reflns_limit_l_min -18
_diffrn_reflns_number 12360
_diffrn_reflns_theta_full 28.33
_diffrn_reflns_theta_max 28.33
_diffrn_reflns_theta_min 2.26
_exptl_absorpt_coefficient_mu 0.329
_exptl_absorpt_correction_T_max 1.0000
_exptl_absorpt_correction_T_min 0.9071
_exptl_absorpt_correction_type multi-scan
_exptl_absorpt_process_details
;
(SADABS; Bruker, 2008)
;
_exptl_crystal_colour yellow
_exptl_crystal_density_diffrn 1.736
_exptl_crystal_density_method 'not measured'
_exptl_crystal_description needle
_exptl_crystal_F_000 380
_exptl_crystal_size_max 0.533
_exptl_crystal_size_mid 0.316
_exptl_crystal_size_min 0.125
_refine_diff_density_max 0.315
_refine_diff_density_min -0.274
_refine_ls_extinction_method none
_refine_ls_goodness_of_fit_ref 1.063
_refine_ls_hydrogen_treatment mixed
_refine_ls_matrix_type full
_refine_ls_number_parameters 238
_refine_ls_number_reflns 3525
_refine_ls_number_restraints 0
_refine_ls_restrained_S_all 1.063
_refine_ls_R_factor_all 0.0459
_refine_ls_R_factor_gt 0.0367
_refine_ls_shift/su_max 0.000
_refine_ls_shift/su_mean 0.000
_refine_ls_structure_factor_coef Fsqd
_refine_ls_weighting_details 'calc w=1/[\s^2^(Fo^2^)+(0.0377P)^2^+0.4436P] where P=(Fo^2^+2Fc^2^)/3'
_refine_ls_weighting_scheme calc
_refine_ls_wR_factor_gt 0.0881
_refine_ls_wR_factor_ref 0.0968
_reflns_number_gt 2947
_reflns_number_total 3525
_reflns_threshold_expression I>2sigma(I)
_cod_data_source_file bg2490.cif
_cod_data_source_block I
_cod_database_code 2237267
_cod_database_fobs_code 2237267

loop_
_symmetry_equiv_pos_as_xyz
'x, y, z'
'-x, -y, -z'

loop_
_atom_site_type_symbol
_atom_site_label
_atom_site_fract_x
_atom_site_fract_y
_atom_site_fract_z
_atom_site_U_iso_or_equiv
_atom_site_adp_type
_atom_site_calc_flag
_atom_site_refinement_flags
_atom_site_occupancy
_atom_site_symmetry_multiplicity
O O1 0.6279(2) 0.56237(8) 0.18047(8) 0.0272(2) Uani d . 1 1
O O11 0.1858(3) 0.60505(11) 0.04084(9) 0.0397(3) Uani d . 1 1
O O12 0.4639(3) 0.69531(10) -0.06804(8) 0.0430(3) Uani d . 1 1
O O21 0.8395(3) 1.07312(9) 0.07332(9) 0.0381(3) Uani d . 1 1
O O22 1.2124(3) 1.06697(10) 0.17928(10) 0.0439(3) Uani d . 1 1
O O31 1.3048(3) 0.72968(13) 0.35325(9) 0.0478(3) Uani d . 1 1
O O32 0.9194(3) 0.59811(10) 0.35634(9) 0.0426(3) Uani d . 1 1
N N1 0.4035(3) 0.67317(10) 0.01741(9) 0.0263(3) Uani d . 1 1
N N2 0.9866(3) 1.02249(11) 0.13271(9) 0.0298(3) Uani d . 1 1
N N3 1.0560(3) 0.68383(11) 0.32143(9) 0.0299(3) Uani d . 1 1
C C11 0.7050(3) 0.66785(12) 0.17296(10) 0.0228(3) Uani d . 1 1
C C12 0.6014(3) 0.73200(12) 0.09313(10) 0.0234(3) Uani d . 1 1
C C13 0.6869(3) 0.84526(12) 0.07879(10) 0.0249(3) Uani d . 1 1
H H13 0.6095 0.8826 0.0242 0.030 Uiso calc R 1 1
C C14 0.8896(3) 0.90317(12) 0.14653(10) 0.0255(3) Uani d . 1 1
C C15 1.0104(3) 0.84895(12) 0.22500(10) 0.0263(3) Uani d . 1 1
H H15 1.1546 0.8894 0.2695 0.032 Uiso calc R 1 1
C C16 0.9185(3) 0.73573(12) 0.23741(10) 0.0246(3) Uani d . 1 1
Cl Cl1 -0.28986(12) 0.06232(4) 0.38057(4) 0.04913(14) Uani d . 1 1
F F1 0.1550(3) 0.16950(9) 0.52432(7) 0.0473(3) Uani d . 1 1
N N4 0.0749(3) 0.42503(11) 0.19073(9) 0.0252(2) Uani d . 1 1
H H41 -0.080(5) 0.4671(18) 0.1987(15) 0.044(6) Uiso d . 1 1
H H42 0.026(5) 0.3832(17) 0.1376(15) 0.037(5) Uiso d . 1 1
H H43 0.262(5) 0.4739(17) 0.1817(14) 0.040(5) Uiso d . 1 1
C C21 0.0979(3) 0.35612(12) 0.27822(10) 0.0240(3) Uani d . 1 1
C C22 -0.0891(3) 0.25421(12) 0.28441(11) 0.0275(3) Uani d . 1 1
H H22 -0.2287 0.2282 0.2325 0.033 Uiso calc R 1 1
C C23 -0.0676(4) 0.19100(12) 0.36846(12) 0.0311(3) Uani d . 1 1
C C24 0.1372(4) 0.23142(14) 0.44313(11) 0.0331(3) Uani d . 1 1
C C25 0.3238(4) 0.33270(14) 0.43629(11) 0.0340(3) Uani d . 1 1
H H25 0.4635 0.3586 0.4882 0.041 Uiso calc R 1 1
C C26 0.3048(3) 0.39627(13) 0.35244(11) 0.0288(3) Uani d . 1 1
H H26 0.4318 0.4663 0.3460 0.035 Uiso calc R 1 1

loop_
_atom_site_aniso_label
_atom_site_aniso_U_11
_atom_site_aniso_U_22
_atom_site_aniso_U_33
_atom_site_aniso_U_12
_atom_site_aniso_U_13
_atom_site_aniso_U_23
O1 0.0247(5) 0.0239(5) 0.0325(5) 0.0021(4) -0.0024(4) 0.0049(4)
O11 0.0309(6) 0.0452(7) 0.0386(6) -0.0094(5) -0.0049(5) 0.0001(5)
O12 0.0619(8) 0.0383(6) 0.0242(5) -0.0074(6) -0.0096(5) 0.0047(5)
O21 0.0448(7) 0.0259(5) 0.0441(7) 0.0067(5) -0.0002(5) 0.0062(5)
O22 0.0430(7) 0.0330(6) 0.0513(8) -0.0089(5) -0.0068(6) -0.0017(5)
O31 0.0333(6) 0.0687(9) 0.0396(7) 0.0038(6) -0.0145(5) 0.0077(6)
O32 0.0586(8) 0.0348(6) 0.0334(6) 0.0051(6) -0.0104(5) 0.0090(5)
N1 0.0279(6) 0.0239(6) 0.0266(6) 0.0032(5) -0.0062(5) 0.0012(5)
N2 0.0325(7) 0.0246(6) 0.0319(7) 0.0016(5) 0.0041(5) -0.0013(5)
N3 0.0312(6) 0.0362(7) 0.0238(6) 0.0115(5) -0.0037(5) 0.0000(5)
C11 0.0205(6) 0.0256(6) 0.0227(6) 0.0048(5) 0.0011(5) 0.0017(5)
C12 0.0225(6) 0.0252(7) 0.0222(6) 0.0026(5) -0.0018(5) -0.0011(5)
C13 0.0260(7) 0.0247(7) 0.0244(6) 0.0049(5) -0.0008(5) 0.0020(5)
C14 0.0264(7) 0.0224(6) 0.0276(7) 0.0025(5) 0.0015(5) 0.0004(5)
C15 0.0240(7) 0.0304(7) 0.0241(7) 0.0028(5) -0.0008(5) -0.0031(5)
C16 0.0228(6) 0.0296(7) 0.0217(6) 0.0059(5) -0.0019(5) 0.0019(5)
Cl1 0.0631(3) 0.0281(2) 0.0538(3) -0.00226(18) -0.0007(2) 0.01280(18)
F1 0.0680(7) 0.0454(6) 0.0299(5) 0.0140(5) -0.0025(5) 0.0148(4)
N4 0.0270(6) 0.0236(6) 0.0249(6) 0.0038(5) -0.0040(5) 0.0029(5)
C21 0.0260(7) 0.0241(6) 0.0234(6) 0.0089(5) -0.0004(5) 0.0020(5)
C22 0.0326(7) 0.0225(7) 0.0280(7) 0.0071(5) -0.0031(5) 0.0002(5)
C23 0.0386(8) 0.0222(7) 0.0335(8) 0.0077(6) 0.0024(6) 0.0044(6)
C24 0.0442(9) 0.0338(8) 0.0239(7) 0.0149(7) 0.0017(6) 0.0074(6)
C25 0.0385(8) 0.0394(9) 0.0244(7) 0.0078(7) -0.0057(6) 0.0002(6)
C26 0.0301(7) 0.0291(7) 0.0270(7) 0.0037(6) -0.0028(5) 0.0005(6)

loop_
_atom_type_symbol
_atom_type_description
_atom_type_scat_dispersion_real
_atom_type_scat_dispersion_imag
_atom_type_scat_source
C C 0.0033 0.0016 'International Tables Vol C Tables 4.2.6.8 and 6.1.1.4'
H H 0.0000 0.0000 'International Tables Vol C Tables 4.2.6.8 and 6.1.1.4'
Cl Cl 0.1484 0.1585 'International Tables Vol C Tables 4.2.6.8 and 6.1.1.4'
F F 0.0171 0.0103 'International Tables Vol C Tables 4.2.6.8 and 6.1.1.4'
N N 0.0061 0.0033 'International Tables Vol C Tables 4.2.6.8 and 6.1.1.4'
O O 0.0106 0.0060 'International Tables Vol C Tables 4.2.6.8 and 6.1.1.4'

loop_
_geom_angle_atom_site_label_1
_geom_angle_atom_site_label_2
_geom_angle_atom_site_label_3
_geom_angle
O11 N1 O12 123.14(12)
O11 N1 C12 119.24(12)
O12 N1 C12 117.62(12)
O22 N2 O21 123.61(13)
O22 N2 C14 118.27(13)
O21 N2 C14 118.10(13)
O32 N3 O31 123.48(13)
O32 N3 C16 119.18(13)
O31 N3 C16 117.33(13)
O1 C11 C12 122.68(12)
O1 C11 C16 125.23(12)
C12 C11 C16 111.95(12)
C13 C12 C11 125.38(13)
C13 C12 N1 116.10(12)
C11 C12 N1 118.42(12)
C12 C13 C14 117.90(13)
C12 C13 H13 121.1
C14 C13 H13 121.1
C13 C14 C15 121.54(13)
C13 C14 N2 119.12(13)
C15 C14 N2 119.29(13)
C16 C15 C14 118.98(13)
C16 C15 H15 120.5
C14 C15 H15 120.5
C15 C16 C11 124.21(12)
C15 C16 N3 116.09(12)
C11 C16 N3 119.69(12)
C21 N4 H41 108.0(13)
C21 N4 H42 112.0(13)
H41 N4 H42 106.5(18)
C21 N4 H43 110.8(12)
H41 N4 H43 109.2(18)
H42 N4 H43 110.1(17)
C22 C21 C26 122.33(13)
C22 C21 N4 119.08(12)
C26 C21 N4 118.59(13)
C21 C22 C23 118.25(14)
C21 C22 H22 120.9
C23 C22 H22 120.9
C24 C23 C22 119.53(14)
C24 C23 Cl1 119.67(12)
C22 C23 Cl1 120.80(12)
F1 C24 C25 119.18(15)
F1 C24 C23 118.91(15)
C25 C24 C23 121.91(14)
C24 C25 C26 118.99(14)
C24 C25 H25 120.5
C26 C25 H25 120.5
C21 C26 C25 118.99(14)
C21 C26 H26 120.5
C25 C26 H26 120.5

loop_
_geom_bond_atom_site_label_1
_geom_bond_atom_site_label_2
_geom_bond_distance
O1 C11 1.2695(17)
O11 N1 1.2244(16)
O12 N1 1.2300(17)
O21 N2 1.2345(17)
O22 N2 1.2240(18)
O31 N3 1.2253(18)
O32 N3 1.2244(18)
N1 C12 1.4524(17)
N2 C14 1.4510(18)
N3 C16 1.4623(17)
C11 C12 1.4355(19)
C11 C16 1.4375(19)
C12 C13 1.3754(19)
C13 C14 1.386(2)
C13 H13 0.9500
C14 C15 1.386(2)
C15 C16 1.376(2)
C15 H15 0.9500
Cl1 C23 1.7234(16)
F1 C24 1.3439(17)
N4 C21 1.4651(17)
N4 H41 0.91(2)
N4 H42 0.89(2)
N4 H43 0.96(2)
C21 C22 1.383(2)
C21 C26 1.385(2)
C22 C23 1.387(2)
C22 H22 0.9500
C23 C24 1.385(2)
C24 C25 1.377(2)
C25 C26 1.386(2)
C25 H25 0.9500
C26 H26 0.9500

loop_
_geom_hbond_atom_site_label_D
_geom_hbond_atom_site_label_H
_geom_hbond_atom_site_label_A
_geom_hbond_site_symmetry_A
_geom_hbond_distance_DH
_geom_hbond_distance_HA
_geom_hbond_distance_DA
_geom_hbond_angle_DHA
N4 H41 O1 1_455 0.91(2) 1.85(2) 2.7324(17) 165(2)
N4 H42 O12 2_565 0.89(2) 2.40(2) 3.0599(18) 131.2(16)
N4 H42 O11 2_565 0.89(2) 2.60(2) 3.3425(17) 141.8(16)
N4 H43 O1 . 0.96(2) 1.81(2) 2.7579(16) 172.7(18)
C13 H13 O21 2_675 0.95 2.47 3.3152(19) 148.3
C26 H26 O32 . 0.95 2.49 3.378(2) 155.8

loop_
_geom_torsion_atom_site_label_1
_geom_torsion_atom_site_label_2
_geom_torsion_atom_site_label_3
_geom_torsion_atom_site_label_4
_geom_torsion
O1 C11 C12 C13 -177.10(13)
C16 C11 C12 C13 -1.1(2)
O1 C11 C12 N1 -0.8(2)
C16 C11 C12 N1 175.13(12)
O11 N1 C12 C13 -137.00(14)
O12 N1 C12 C13 42.61(19)
O11 N1 C12 C11 46.39(19)
O12 N1 C12 C11 -134.00(14)
C11 C12 C13 C14 -0.1(2)
N1 C12 C13 C14 -176.40(13)
C12 C13 C14 C15 1.8(2)
C12 C13 C14 N2 179.32(13)
O22 N2 C14 C13 -164.06(14)
O21 N2 C14 C13 14.7(2)
O22 N2 C14 C15 13.5(2)
O21 N2 C14 C15 -167.71(14)
C13 C14 C15 C16 -2.2(2)
N2 C14 C15 C16 -179.71(13)
C14 C15 C16 C11 0.9(2)
C14 C15 C16 N3 179.77(13)
O1 C11 C16 C15 176.55(13)
C12 C11 C16 C15 0.7(2)
O1 C11 C16 N3 -2.3(2)
C12 C11 C16 N3 -178.15(12)
O32 N3 C16 C15 155.61(14)
O31 N3 C16 C15 -24.3(2)
O32 N3 C16 C11 -25.4(2)
O31 N3 C16 C11 154.69(14)
C26 C21 C22 C23 0.3(2)
N4 C21 C22 C23 -178.97(13)
C21 C22 C23 C24 0.3(2)
C21 C22 C23 Cl1 -179.12(11)
C22 C23 C24 F1 179.76(14)
Cl1 C23 C24 F1 -0.8(2)
C22 C23 C24 C25 -0.6(2)
Cl1 C23 C24 C25 178.80(13)
F1 C24 C25 C26 180.00(15)
C23 C24 C25 C26 0.4(3)
C22 C21 C26 C25 -0.5(2)
N4 C21 C26 C25 178.73(14)
C24 C25 C26 C21 0.2(2)
